data_4114796
loop_
_publ_author_name
'Andrew R. Cowley'
'Jonathan R. Dilworth'
'Paul S. Donnelly'
'Elena Labisbal'
'Antonio Sousa'

_publ_section_title
;
 An Unusual Dimeric Structure of a Cu(I) Bis(thiosemicarbazone) Complex:
 Implications for the Mechanism of Hypoxic Selectivity of the Cu(II)
 Derivatives
;
_journal_name_full 'Journal of the American Chemical Society'
_journal_page_first 5270
_journal_page_last 5271
_journal_paper_doi 10.1021/ja012668z
_journal_volume 124
_journal_year 2002
_chemical_compound_source
;
synthesis as described
;
_chemical_formula_moiety ' C8 H14 Cu1 N6 S2 '
_chemical_formula_sum 'C8 H14 Cu N6 S2'
_chemical_formula_weight 321.90
_chemical_name_systematic
;                                                                          
?                                                                          
;
_space_group_IT_number 15
_symmetry_cell_setting monoclinic
_symmetry_space_group_name_Hall '-C 2yc'
_symmetry_space_group_name_H-M 'C 1 2/c 1'
_atom_sites_solution_hydrogens difmap
_atom_sites_solution_primary direct
_audit_creation_date 01-12-06
_audit_creation_method CRYSTALS_ver_12-03-99
_cell_angle_alpha 90
_cell_angle_beta 90.591(3)
_cell_angle_gamma 90
_cell_formula_units_Z 4
_cell_length_a 12.3084(4)
_cell_length_b 12.9874(5)
_cell_length_c 8.2414(3)
_cell_measurement_reflns_used 5344
_cell_measurement_temperature 150
_cell_measurement_theta_max 28
_cell_measurement_theta_min 5
_cell_volume 1317.35(8)
_computing_cell_refinement
;                                                                          
KappaCCD software 'DENZO' (Otwinowski & Minor, 1996)                       
;
_computing_data_collection
;                                                                          
KappaCCD software 'Collect' (Nonius, 2000)                                 
;
_computing_data_reduction
;                                                                          
KappaCCD software 'DENZO' (Otwinowski & Minor, 1996)                       
;
_computing_publication_material
;                                                                          
CRYSTALS (Watkin et al, 2001)                                              
;
_computing_structure_refinement
;                                                                          
CRYSTALS (Watkin et al, 2001)                                              
;
_computing_structure_solution 'SIR92 (Giacovazzo et al, 1992)'
_diffrn_ambient_temperature 150
_diffrn_measured_fraction_theta_max 1.000
_diffrn_measurement_device_type
;                                                                          
Nonius KappaCCD                                                            
;
_diffrn_measurement_method \w
_diffrn_radiation_monochromator graphite
_diffrn_radiation_type 'Mo K\a'
_diffrn_radiation_wavelength 0.71073
_diffrn_reflns_av_R_equivalents 0.03
_diffrn_reflns_limit_h_max 15
_diffrn_reflns_limit_h_min -15
_diffrn_reflns_limit_k_max 16
_diffrn_reflns_limit_k_min -16
_diffrn_reflns_limit_l_max 10
_diffrn_reflns_limit_l_min -10
_diffrn_reflns_number 5344
_diffrn_reflns_theta_max 27.48
_diffrn_reflns_theta_min 5.18
_diffrn_standards_decay_% 0.00
_diffrn_standards_interval_count 0
_diffrn_standards_interval_time 0
_diffrn_standards_number 0
_exptl_absorpt_coefficient_mu 1.962
_exptl_absorpt_correction_T_max 0.85
_exptl_absorpt_correction_T_min 0.82
_exptl_absorpt_correction_type multi-scan
_exptl_absorpt_process_details
; 
 Denzo/Scalepack (Otwinowski & Minor, 1996) 
;
_exptl_crystal_colour ' red '
_exptl_crystal_density_diffrn 1.623
_exptl_crystal_description ' block '
_exptl_crystal_F_000 661.905
_exptl_crystal_size_max 0.16
_exptl_crystal_size_mid 0.10
_exptl_crystal_size_min 0.08
_refine_diff_density_max 0.61
_refine_diff_density_min -0.41
_refine_ls_extinction_method none
_refine_ls_goodness_of_fit_ref 0.9880
_refine_ls_hydrogen_treatment refall
_refine_ls_matrix_type full
_refine_ls_number_parameters 100
_refine_ls_number_reflns 1259
_refine_ls_R_factor_gt 0.0243
_refine_ls_shift/su_max 0.002518
_refine_ls_structure_factor_coef F
_refine_ls_weighting_details
;
Chebychev polynomial with 3 parameters, Carruthers & Watkin , 1979, 
 1.74    0.712E-01 1.09    
;
_refine_ls_weighting_scheme calc
_refine_ls_wR_factor_ref 0.0298
_reflns_limit_h_max 15
_reflns_limit_h_min -15
_reflns_limit_k_max 16
_reflns_limit_k_min 0
_reflns_limit_l_max 10
_reflns_limit_l_min 0
_reflns_number_gt 1259
_reflns_number_total 1576
_reflns_threshold_expression >3.00\s(I)
_cod_data_source_file ja012668z_1.cif
_cod_data_source_block Cu(II)_thiosemicarbazone
_cod_original_cell_volume 1317.4
_cod_original_sg_symbol_H-M 'C 1 2/c 1 '
_cod_original_formula_sum ' C8 H14 Cu1 N6 S2 '
_cod_database_code 4114796

loop_
_symmetry_equiv_pos_as_xyz
x,y,z
-x,-y,-z
x+1/2,y+1/2,z
-x+1/2,-y+1/2,-z
-x,y,-z+1/2
x,-y,z+1/2
-x+1/2,y+1/2,-z+1/2
x+1/2,-y+1/2,z+1/2

loop_
_atom_site_label
_atom_site_fract_x
_atom_site_fract_y
_atom_site_fract_z
_atom_site_U_iso_or_equiv
_atom_site_occupancy
_atom_site_adp_type
Cu1 0.5000 0.06993(2) 0.7500 0.0179 1.000 Uani
S1 0.37759(4) 0.17007(3) 0.87422(6) 0.0226 1.0000 Uani
N1 0.32792(14) -0.03263(13) 0.9358(2) 0.0222 1.0000 Uani
N2 0.41723(13) -0.04506(12) 0.84010(19) 0.0193 1.0000 Uani
N3 0.21670(16) 0.08915(14) 1.0431(2) 0.0279 1.0000 Uani
C1 0.30441(16) 0.06612(15) 0.9556(2) 0.0215 1.0000 Uani
C2 0.45153(15) -0.13645(14) 0.8018(2) 0.0205 1.0000 Uani
C3 0.1473(2) 0.0120(2) 1.1129(3) 0.0340 1.0000 Uani
C4 0.39670(19) -0.23306(16) 0.8558(3) 0.0286 1.0000 Uani
H3 0.203(3) 0.151(3) 1.052(4) 0.055(4) 1.0000 Uiso
H31 0.095(3) 0.040(3) 1.168(4) 0.055(4) 1.0000 Uiso
H32 0.109(3) -0.027(3) 1.030(4) 0.055(4) 1.0000 Uiso
H41 0.447(3) -0.280(3) 0.882(4) 0.055(4) 1.0000 Uiso
H43 0.365(3) -0.225(3) 0.953(4) 0.055(4) 1.0000 Uiso
H33 0.186(3) -0.038(3) 1.181(4) 0.055(4) 1.0000 Uiso
H42 0.358(3) -0.256(3) 0.781(4) 0.055(4) 1.0000 Uiso

loop_
_atom_site_aniso_label
_atom_site_aniso_U_11
_atom_site_aniso_U_22
_atom_site_aniso_U_33
_atom_site_aniso_U_23
_atom_site_aniso_U_13
_atom_site_aniso_U_12
Cu1 0.02163(18) 0.01101(16) 0.02095(17) 0.0000 0.00089(11) 0.0000
S1 0.0236(3) 0.0147(2) 0.0296(3) 0.00017(17) 0.00452(19) 0.00152(17)
N1 0.0231(8) 0.0179(8) 0.0257(8) -0.0004(6) 0.0012(6) -0.0008(6)
N2 0.0203(8) 0.0146(7) 0.0229(7) 0.0007(6) -0.0035(6) 0.0001(6)
N3 0.0274(9) 0.0219(9) 0.0347(9) -0.0006(8) 0.0076(7) -0.0008(7)
C1 0.0210(9) 0.0207(9) 0.0228(8) 0.0010(7) -0.0029(7) -0.0012(7)
C2 0.0235(9) 0.0150(9) 0.0229(9) 0.0010(7) -0.0062(7) -0.0012(7)
C3 0.0267(11) 0.0364(13) 0.0388(12) 0.004(1) 0.0086(9) -0.004(1)
C4 0.0301(11) 0.016(1) 0.0397(12) 0.0018(8) -0.0036(9) -0.0041(8)

loop_
_atom_type_symbol
_atom_type_scat_dispersion_real
_atom_type_scat_dispersion_imag
_atom_type_scat_Cromer_Mann_a1
_atom_type_scat_Cromer_Mann_b1
_atom_type_scat_Cromer_Mann_a2
_atom_type_scat_Cromer_Mann_b2
_atom_type_scat_Cromer_Mann_a3
_atom_type_scat_Cromer_Mann_b3
_atom_type_scat_Cromer_Mann_a4
_atom_type_scat_Cromer_Mann_b4
_atom_type_scat_Cromer_Mann_c
_atom_type_scat_source
'C   ' 0.0020 0.0020 2.3100 20.8439 1.0200 10.2075 1.5886 0.5687 0.8650 51.6512 0.2156 International_Tables_Vol_IV_Table_2.2B
'H   ' 0.0000 0.0000 0.4930 10.5109 0.3229 26.1257 0.1402 3.1424 0.0408 57.7997 0.0030 International_Tables_Vol_IV_Table_2.2B
'Cu  ' 0.2630 1.2660 13.3380 3.5828 7.1676 0.2470 5.6158 11.3966 1.6735 64.8126 1.1910 International_Tables_Vol_IV_Table_2.2B
'N   ' 0.0040 0.0030 12.2126 0.0057 3.1322 9.8933 2.0125 28.9975 1.1663 0.5826 -11.5290 International_Tables_Vol_IV_Table_2.2B
'S   ' 0.1100 0.1240 6.9053 1.4679 5.2034 22.2151 1.4379 0.2536 1.5863 56.1720 0.8669 International_Tables_Vol_IV_Table_2.2B

loop_
_geom_angle_atom_site_label_1
_geom_angle_site_symmetry_1
_geom_angle_atom_site_label_2
_geom_angle_atom_site_label_3
_geom_angle_site_symmetry_3
_geom_angle
_geom_angle_publ_flag
S1 . Cu1 S1 5_656 109.21(3) yes
S1 . Cu1 N2 . 85.11(5) yes
S1 5_656 Cu1 N2 . 165.64(5) yes
S1 . Cu1 N2 5_656 165.64(5) yes
S1 5_656 Cu1 N2 5_656 85.11(5) yes
N2 . Cu1 N2 5_656 80.6(1) yes
Cu1 . S1 C1 . 94.46(7) yes
N2 . N1 C1 . 111.25(16) yes
Cu1 . N2 N1 . 123.53(12) yes
Cu1 . N2 C2 . 115.64(14) yes
N1 . N2 C2 . 120.82(16) yes
C1 . N3 C3 . 123.02(19) yes
C1 . N3 H3 . 115.7(25) no
C3 . N3 H3 . 121.2(25) no
S1 . C1 N1 . 125.63(16) yes
S1 . C1 N3 . 116.92(15) yes
N1 . C1 N3 . 117.44(18) yes
N2 . C2 C2 5_656 114.04(11) yes
N2 . C2 C4 . 123.06(19) yes
C2 5_656 C2 C4 . 122.88(12) yes
N3 . C3 H31 . 111.0(23) no
N3 . C3 H32 . 111.5(20) no
H31 . C3 H32 . 103.1(28) no
N3 . C3 H33 . 114.0(20) no
H31 . C3 H33 . 109.8(28) no
H32 . C3 H33 . 106.8(27) no
C2 . C4 H41 . 109.2(21) no
C2 . C4 H43 . 111.5(21) no
H41 . C4 H43 . 100.3(30) no
C2 . C4 H42 . 109.7(24) no
H41 . C4 H42 . 108.8(32) no
H43 . C4 H42 . 116.6(32) no

loop_
_geom_bond_atom_site_label_1
_geom_bond_atom_site_label_2
_geom_bond_site_symmetry_2
_geom_bond_distance
_geom_bond_publ_flag
Cu1 S1 . 2.2453(5) yes
Cu1 S1 5_656 2.2453(5) yes
Cu1 N2 . 1.9584(16) yes
Cu1 N2 5_656 1.9584(16) yes
S1 C1 . 1.759(2) yes
N1 N2 . 1.369(2) yes
N1 C1 . 1.325(3) yes
N2 C2 . 1.300(2) yes
N3 C1 . 1.338(3) yes
N3 C3 . 1.441(3) yes
N3 H3 . 0.83(4) no
C2 C2 5_656 1.474(4) yes
C2 C4 . 1.494(3) yes
C3 H31 . 0.87(4) no
C3 H32 . 0.97(3) no
C3 H33 . 0.98(4) no
C4 H41 . 0.90(4) no
C4 H43 . 0.90(4) no
C4 H42 . 0.83(4) no
